data_4322560
loop_
_publ_author_name
'Franck Le Derf'
'Miloud Mazari'
'Nicolas Mercier'
'Eric Levillain'
'Pascal Richomme'
'Jan Becher'
'Javier Gar\'in'
'Jesus Orduna'
'Alain Gorgues'
'Marc Sall\'e'

_publ_contact_author
;
Dr Marc Salli\'e
Laboratoire Ing\'enierie Mol\'eculaire et Mat\'eriaux Organique
UMR CNRS 6501, Facult\'e des Sciences, 2 Bd Lavoisier, F-49045 ANGERS, France
;
_publ_contact_author_email marc.salle@univ-angers.fr
_publ_contact_author_fax (33)2.41.73.54.05
_publ_contact_author_phone (33)2.41.73.54.39
_publ_section_title
;
 Electroregulated Metal-Binding with a Crown Ether Tetrathiafulvalene
 Derivative: Toward Electrochemically Addressed Metal Cation Sponges
;
_journal_name_full 'Inorganic Chemistry'
_journal_page_first 6096
_journal_page_last 6100
_journal_paper_doi 10.1021/ic9907617
_journal_volume 38
_journal_year 1999
_chemical_formula_moiety C24H37NO13F6S10Ba
_chemical_formula_sum 'C24 H37 Ba F6 N O13 S10'
_chemical_formula_weight 1119.53
_chemical_name_systematic ' ?'
_space_group_IT_number 15
_symmetry_cell_setting monoclinic
_symmetry_space_group_name_Hall '-C 2yc'
_symmetry_space_group_name_H-M 'C 1 2/c 1'
_cell_angle_alpha 90
_cell_angle_beta 105.54(4)
_cell_angle_gamma 90
_cell_formula_units_Z 8
_cell_length_a 45.66(1)
_cell_length_b 8.897(5)
_cell_length_c 23.124(8)
_cell_measurement_reflns_used 25
_cell_measurement_temperature 294
_cell_measurement_theta_max 14.2
_cell_measurement_theta_min 10.0
_cell_volume 9050(7)
_computing_cell_refinement CAD4_(Enraf-Nonius,_1994)
_computing_data_collection CAD4_(Enraf-Nonius,_1994)
_computing_data_reduction process_MolEN_(Fair,_1990)
_computing_publication_material BTABLE_PTABLE_CIF_IN_MolEN_(Fair,_1990)
_computing_structure_refinement LSFM_MolEN_(Fair,_1990)
_computing_structure_solution Direct_methods_(SIR,_Burla_et_al.,_1989)
_diffrn_ambient_temperature 294
_diffrn_measurement_device Enraf_Nonius_CAD4
_diffrn_measurement_method \w
_diffrn_radiation_monochromator graphite
_diffrn_radiation_source xray_tube
_diffrn_radiation_type Mo-K\a
_diffrn_radiation_wavelength 0.71073
_diffrn_reflns_av_R_equivalents 0
_diffrn_reflns_av_sigmaI/netI 0.333
_diffrn_reflns_limit_h_max 45
_diffrn_reflns_limit_h_min -45
_diffrn_reflns_limit_k_max 8
_diffrn_reflns_limit_k_min 0
_diffrn_reflns_limit_l_max 23
_diffrn_reflns_limit_l_min 0
_diffrn_reflns_number 5354
_diffrn_reflns_theta_max 20.98
_diffrn_reflns_theta_min 2.5
_diffrn_standards_decay_% 11
_diffrn_standards_interval_time 180
_diffrn_standards_number 2
_exptl_absorpt_coefficient_mu 1.395
_exptl_absorpt_correction_T_max 1.0000
_exptl_absorpt_correction_T_min 0.5520
_exptl_absorpt_correction_type refined_empirical_(Walker_&_Stuart,_1983)
_exptl_crystal_colour brown
_exptl_crystal_density_diffrn 1.64
_exptl_crystal_density_method none
_exptl_crystal_description prism
_exptl_crystal_F_000 4496
_exptl_crystal_size_max 0.40
_exptl_crystal_size_mid 0.30
_exptl_crystal_size_min 0.20
_refine_diff_density_max 2.434
_refine_diff_density_min -2.326
_refine_ls_abs_structure_details ' ?'
_refine_ls_extinction_method none
_refine_ls_goodness_of_fit_all *****
_refine_ls_goodness_of_fit_obs 0.910
_refine_ls_hydrogen_treatment included_not_refined
_refine_ls_matrix_type full
_refine_ls_number_constraints 0
_refine_ls_number_parameters 301
_refine_ls_number_reflns 2062
_refine_ls_number_restraints 0
_refine_ls_R_factor_all 0.252
_refine_ls_R_factor_obs 0.103
_refine_ls_shift/esd_max 0.621
_refine_ls_shift/esd_mean 0.038
_refine_ls_structure_factor_coef F
_refine_ls_weighting_details 'w = 4Fo^2^/(\s^2^(Fo^2^)+0.0004 Fo^4^)+1.0'
_refine_ls_weighting_scheme calc
_refine_ls_wR_factor_all 0.684
_refine_ls_wR_factor_obs 0.118
_reflns_number_observed 2062
_reflns_number_total 5354
_reflns_observed_criterion >3.0\s(I)
_cod_data_source_file ic9907617_2.cif
_cod_data_source_block ba
_cod_depositor_comments
;
The following automatic conversions were performed:

'_refine_ls_weighting_scheme' value '4Fo^2^/(\s^2^(Fo^2^)+0.0004
Fo^4^)+1.0' was changed to 'calc'. New tag
'_refine_ls_weighting_details' was created. The value of the new tag
was set to 'w = 4Fo^2^/(\s^2^(Fo^2^)+0.0004 Fo^4^)+1.0'.

Automatic conversion script
Id: cif_fix_values 3143 2015-03-26 13:38:13Z robertas 
;
_cod_original_cell_volume 905(1)
_cod_original_formula_sum C24H37NO13F6S10Ba
_cod_database_code 4322560

loop_
_symmetry_equiv_pos_as_xyz
x,y,z
-x,+y,1/2-z
-x,-y,-z
+x,-y,1/2+z
1/2+x,1/2+y,+z
1/2-x,1/2+y,1/2-z
1/2-x,1/2-y,-z
1/2+x,1/2-y,1/2+z

loop_
_atom_site_aniso_label
_atom_site_aniso_U_11
_atom_site_aniso_U_22
_atom_site_aniso_U_33
_atom_site_aniso_U_12
_atom_site_aniso_U_13
_atom_site_aniso_U_23
_atom_site_aniso_type_symbol
BA 0.060(1) 0.0276(9) 0.048(1) 0.001(2) 0.0135(9) -0.001(2) Ba
S1 0.105(8) 0.081(9) 0.052(6) -0.012(7) 0.012(6) 0.020(7) S
S2 0.077(7) 0.11(1) 0.042(6) 0.005(7) 0.003(5) 0.018(7) S
S3 0.088(7) 0.077(8) 0.054(6) -0.003(7) 0.007(6) 0.014(7) S
S4 0.070(6) 0.104(9) 0.061(6) 0.024(8) 0.016(5) 0.023(7) S
S5 0.072(7) 0.19(1) 0.043(6) 0.006(9) 0.014(5) 0.039(8) S
S6 0.102(8) 0.088(9) 0.047(6) 0.009(8) 0.013(6) -0.021(7) S
S7 0.116(8) 0.15(1) 0.053(6) -0.003(9) 0.037(6) -0.024(8) S
S8 0.15(1) 0.10(1) 0.047(6) 0.014(9) 0.035(6) 0.023(7) S
S9 0.116(8) 0.047(7) 0.080(7) 0.000(7) 0.035(6) 0.021(6) S
S10 0.140(9) 0.065(8) 0.114(8) -0.018(8) 0.070(6) -0.019(8) S
O1 0.05(1) 0.07(2) 0.06(1) 0.00(1) 0.00(1) 0.00(2) O
O2 0.06(2) 0.16(3) 0.09(2) -0.07(2) 0.00(1) 0.02(2) O
O3 0.09(2) 0.07(2) 0.09(2) -0.00(2) 0.01(2) 0.01(2) O
O4 0.09(2) 0.08(2) 0.10(2) -0.04(2) 0.02(1) -0.04(2) O
O5 0.09(2) 0.10(2) 0.08(1) 0.03(2) 0.06(1) -0.02(2) O

loop_
_atom_site_label
_atom_site_fract_x
_atom_site_fract_y
_atom_site_fract_z
_atom_site_U_iso_or_equiv
_atom_site_thermal_displace_type
_atom_site_calc_flag
_atom_site_calc_attached_atom
_atom_site_type_symbol
BA 0.91591(5) 0.2190(2) 0.9255(1) 0.043(1) Uij ? ? Ba
S1 0.7829(3) 0.043(1) 0.8934(5) 0.076(7) Uij ? ? S
S2 0.7601(2) 0.352(1) 0.8619(4) 0.071(7) Uij ? ? S
S3 0.7950(2) -0.007(1) 0.7665(5) 0.072(7) Uij ? ? S
S4 0.7708(2) 0.294(2) 0.7265(4) 0.076(7) Uij ? ? S
S5 0.8019(2) 0.101(2) 1.0253(4) 0.084(8) Uij ? ? S
S6 0.8322(3) -0.028(1) 0.6781(5) 0.075(7) Uij ? ? S
S7 0.7766(3) 0.455(2) 0.9916(5) 0.096(8) Uij ? ? S
S8 0.8027(3) 0.313(2) 0.6286(4) 0.089(8) Uij ? ? S
S9 0.9242(3) 0.599(1) 0.8295(5) 0.076(7) Uij ? ? S
S10 0.8996(3) 0.615(1) 1.0046(6) 0.101(8) Uij ? ? S
O1 0.8884(5) 0.122(3) 1.019(1) 0.06(1) Uij ? ? O
O2 0.9495(5) 0.165(4) 1.048(1) 0.10(2) Uij ? ? O
O3 0.9772(6) 0.323(3) 0.976(1) 0.08(2) Uij ? ? O
O4 0.9651(6) 0.162(3) 0.869(1) 0.09(2) Uij ? ? O
O5 0.9073(5) 0.119(3) 0.802(1) 0.09(2) Uij ? ? O
O6 0.9052(7) 0.717(4) 0.839(1) 0.13(1) Uiso ? ? O
O7 0.9199(5) 0.466(3) 0.857(1) 0.079(9) Uiso ? ? O
O8 0.9547(8) 0.641(4) 0.838(2) 0.15(1) Uiso ? ? O
O9 0.8724(7) 0.700(4) 0.967(2) 0.14(1) Uiso ? ? O
O10 0.9275(6) 0.702(4) 1.015(1) 0.11(1) Uiso ? ? O
O11 0.9026(6) 0.459(3) 0.987(1) 0.10(1) Uiso ? ? O
O12 0.9383(7) -0.076(4) 0.940(1) 0.13(1) Uiso ? ? O
O13 0.8706(7) -0.012(4) 0.895(1) 0.13(1) Uiso ? ? O
F1 0.9280(6) 0.456(4) 0.738(1) 0.14(1) Uiso ? ? F
F2 0.9152(5) 0.688(3) 0.721(1) 0.106(8) Uiso ? ? F
F3 0.8828(6) 0.529(4) 0.733(1) 0.15(1) Uiso ? ? F
F4 0.919(1) 0.562(6) 1.101(2) 0.29(2) Uiso ? ? F
F5 0.8879(7) 0.733(4) 1.095(1) 0.16(1) Uiso ? ? F
F6 0.866(1) 0.562(6) 1.063(2) 0.27(2) Uiso ? ? F
N 0.8535(7) 0.333(4) 0.866(1) 0.09(1) Uiso ? ? N
C1 0.7740(7) 0.178(4) 0.837(1) 0.042(9) Uiso ? ? C
C2 0.7787(7) 0.163(4) 0.785(2) 0.06(1) Uiso ? ? C
C3 0.7885(9) 0.165(5) 0.955(2) 0.09(1) Uiso ? ? C
C4 0.7786(8) 0.315(4) 0.939(2) 0.06(1) Uiso ? ? C
C5 0.8087(8) 0.076(5) 0.708(2) 0.07(1) Uiso ? ? C
C6 0.7962(7) 0.221(5) 0.690(2) 0.07(1) Uiso ? ? C
C7 0.782(1) 0.620(8) 0.957(3) 0.18(3) Uiso ? ? C
C8 0.810(1) 0.510(6) 0.656(2) 0.10(2) Uiso ? ? C
C9 0.8393(9) 0.037(5) 1.024(2) 0.09(1) Uiso ? ? C
C10 0.8598(9) 0.163(5) 1.018(2) 0.09(1) Uiso ? ? C
C11 0.906(1) 0.098(6) 1.078(2) 0.11(2) Uiso ? ? C
C12 0.936(1) 0.090(7) 1.082(3) 0.15(2) Uiso ? ? C
C13 0.9758(9) 0.229(6) 1.069(2) 0.10(2) Uiso ? ? C
C14 0.991(1) 0.291(8) 1.032(3) 0.16(2) Uiso ? ? C
C15 0.998(1) 0.295(8) 0.948(3) 0.18(3) Uiso ? ? C
C16 0.9930(9) 0.220(5) 0.895(2) 0.09(1) Uiso ? ? C
C17 0.959(1) 0.140(7) 0.814(3) 0.15(2) Uiso ? ? C
C18 0.930(1) 0.072(6) 0.780(2) 0.10(2) Uiso ? ? C
C19 0.8792(8) 0.125(5) 0.753(2) 0.07(1) Uiso ? ? C
C20 0.8653(8) -0.040(5) 0.740(2) 0.07(1) Uiso ? ? C
C21 0.9081(9) 0.557(5) 0.748(2) 0.08(1) Uiso ? ? C
C22 0.886(1) 0.515(6) 1.098(2) 0.10(2) Uiso ? ? C
C23 0.828(1) 0.590(6) 0.836(2) 0.13(2) Uiso ? ? C
C24 0.8420(9) 0.450(5) 0.851(2) 0.09(1) Uiso ? ? C
H1 0.7824 0.7044 0.9806 0.2349 Uiso calc C7 H
H2 0.8022 0.6161 0.9473 0.2349 Uiso calc C7 H
H3 0.7675 0.6327 0.9188 0.2349 Uiso calc C7 H
H4 0.8144 0.5772 0.6257 0.1351 Uiso calc C8 H
H5 0.7934 0.5550 0.6677 0.1351 Uiso calc C8 H
H6 0.8278 0.5177 0.6906 0.1351 Uiso calc C8 H
H7 0.8388 -0.0329 0.9915 0.1154 Uiso calc C9 H
H8 0.8496 -0.0186 1.0608 0.1154 Uiso calc C9 H
H9 0.8495 0.2199 0.9808 0.1160 Uiso calc C10 H
H10 0.8592 0.2381 1.0500 0.1160 Uiso calc C10 H
H11 0.8987 0.0107 1.0961 0.1465 Uiso calc C11 H
H12 0.9029 0.1830 1.1041 0.1465 Uiso calc C11 H
H13 0.9467 0.1046 1.1247 0.1956 Uiso calc C12 H
H14 0.9390 -0.0201 1.0764 0.1956 Uiso calc C12 H
H15 0.9901 0.1620 1.0981 0.1309 Uiso calc C13 H
H16 0.9736 0.3157 1.0951 0.1309 Uiso calc C13 H
H17 1.0038 0.3778 1.0505 0.2105 Uiso calc C14 H
H18 1.0085 0.2150 1.0309 0.2105 Uiso calc C14 H
H19 1.0156 0.2463 0.9767 0.2355 Uiso calc C15 H
H20 1.0070 0.3959 0.9413 0.2355 Uiso calc C15 H
H21 0.9991 0.2886 0.8669 0.1188 Uiso calc C16 H
H22 1.0080 0.1392 0.9022 0.1188 Uiso calc C16 H
H23 0.9750 0.0874 0.8022 0.1936 Uiso calc C17 H
H24 0.9579 0.2403 0.7922 0.1936 Uiso calc C17 H
H25 0.9257 0.0888 0.7363 0.1345 Uiso calc C18 H
H26 0.9329 -0.0396 0.7837 0.1345 Uiso calc C18 H
H27 0.8164 0.5922 0.7943 0.1639 Uiso calc C23 H
H28 0.8147 0.6136 0.8598 0.1639 Uiso calc C23 H
H29 0.8431 0.6672 0.8410 0.1639 Uiso calc C23 H

loop_
_atom_type_symbol
_atom_type_description
_atom_type_scat_dispersion_real
_atom_type_scat_dispersion_imag
_atom_type_scat_source
C ? 0.002 0.002 International_Tables_Vol_IV_Table_2.3.1
H ? 0.000 0.000 International_Tables_Vol_IV_Table_2.3.1
N ? 0.004 0.003 International_Tables_Vol_IV_Table_2.3.1
O ? 0.008 0.006 International_Tables_Vol_IV_Table_2.3.1
F ? 0.014 0.010 International_Tables_Vol_IV_Table_2.3.1
S ? 0.110 0.124 International_Tables_Vol_IV_Table_2.3.1
Ba ? -0.613 2.282 International_Tables_Vol_IV_Table_2.3.1

loop_
_geom_angle_atom_site_label_1
_geom_angle_atom_site_label_2
_geom_angle_atom_site_label_3
_geom_angle
_geom_angle_site_symmetry_1
_geom_angle_site_symmetry_2
_geom_angle_site_symmetry_3
_geom_angle_publ_flag
O1 BA O5 131(1) . . . ?
O1 BA O3 110(1) . . . ?
O1 BA O12 82(1) . . . ?
O1 BA O2 55(1) . . . ?
O1 BA O7 140(1) . . . ?
O1 BA O11 68(1) . . . ?
O1 BA O4 145(1) . . . ?
O1 BA O13 62(1) . . . ?
O1 BA N 85(1) . . . ?
O5 BA O3 111(1) . . . ?
O5 BA O12 76(1) . . . ?
O5 BA O2 141(1) . . . ?
O5 BA O7 73(1) . . . ?
O5 BA O11 139(1) . . . ?
O5 BA O4 55(1) . . . ?
O5 BA O13 68(1) . . . ?
O5 BA N 77(1) . . . ?
O3 BA O12 88(1) . . . ?
O3 BA O2 57(1) . . . ?
O3 BA O7 74(1) . . . ?
O3 BA O11 82(1) . . . ?
O3 BA O4 57(1) . . . ?
O3 BA O13 151(1) . . . ?
O3 BA N 139(1) . . . ?
O12 BA O2 67(1) . . . ?
O12 BA O7 136(1) . . . ?
O12 BA O11 143(1) . . . ?
O12 BA O4 66(1) . . . ?
O12 BA O13 63(1) . . . ?
O12 BA N 130(1) . . . ?
O2 BA O7 127(1) . . . ?
O2 BA O11 78(1) . . . ?
O2 BA O4 97(1) . . . ?
O2 BA O13 102(1) . . . ?
O2 BA N 136(1) . . . ?
O7 BA O11 74(1) . . . ?
O7 BA O4 71(1) . . . ?
O7 BA O13 129(1) . . . ?
O7 BA N 70(1) . . . ?
O11 BA O4 132(1) . . . ?
O11 BA O13 116(1) . . . ?
O11 BA N 68(1) . . . ?
O4 BA O13 110(1) . . . ?
O4 BA N 125(1) . . . ?
O13 BA N 69(1) . . . ?
C1 S1 C3 97(1) . . . ?
C1 S2 C4 92(1) . . . ?
C2 S3 C5 94(1) . . . ?
C2 S4 C6 95(1) . . . ?
C3 S5 C9 101(2) . . . ?
C5 S6 C20 100(1) . . . ?
C4 S7 C7 104(2) . . . ?
C6 S8 C8 102(2) . . . ?
O6 S9 O7 112(2) . . . ?
O6 S9 O8 113(2) . . . ?
O6 S9 C21 103(1) . . . ?
O7 S9 O8 115(1) . . . ?
O7 S9 C21 102(1) . . . ?
O8 S9 C21 107(2) . . . ?
O9 S10 O10 111(2) . . . ?
O9 S10 O11 116(1) . . . ?
O10 S10 O11 114(1) . . . ?
C10 O1 C11 110(3) . . . ?
C12 O2 C13 121(3) . . . ?
C14 O3 C15 102(4) . . . ?
C16 O4 C17 117(4) . . . ?
C18 O5 C19 108(2) . . . ?
F6 F5 C22 34(1) . . . ?
F5 F6 C22 76(3) . . . ?
S1 C1 S2 112(1) . . . ?
S1 C1 C2 124(2) . . . ?
S2 C1 C2 122(2) . . . ?
S3 C2 S4 113(2) . . . ?
S3 C2 C1 119(2) . . . ?
S4 C2 C1 127(2) . . . ?
S1 C3 S5 120(2) . . . ?
S1 C3 C4 113(2) . . . ?
S5 C3 C4 125(3) . . . ?
S2 C4 S7 117(2) . . . ?
S2 C4 C3 117(2) . . . ?
S7 C4 C3 123(2) . . . ?
S3 C5 S6 118(2) . . . ?
S3 C5 C6 113(3) . . . ?
S6 C5 C6 127(3) . . . ?
S4 C6 S8 120(2) . . . ?
S4 C6 C5 117(3) . . . ?
S8 C6 C5 121(3) . . . ?
S5 C9 C10 112(3) . . . ?
O1 C10 C9 115(3) . . . ?
O1 C11 C12 112(4) . . . ?
O2 C12 C11 123(4) . . . ?
O2 C13 C14 121(3) . . . ?
O3 C14 C13 119(4) . . . ?
O3 C15 C16 124(5) . . . ?
O4 C16 C15 120(4) . . . ?
O4 C17 C18 124(5) . . . ?
O5 C18 C17 109(4) . . . ?
O5 C19 C20 109(2) . . . ?
S6 C20 C19 108(2) . . . ?
S9 C21 F1 102(2) . . . ?
S9 C21 F2 101(2) . . . ?
S9 C21 F3 115(3) . . . ?
F1 C21 F2 102(3) . . . ?
F1 C21 F3 118(3) . . . ?
F2 C21 F3 112(3) . . . ?
F4 C22 F5 71(2) . . . ?
F4 C22 F6 123(5) . . . ?
F5 C22 F6 69(3) . . . ?
N C24 C23 177(5) . . . ?

loop_
_geom_bond_atom_site_label_1
_geom_bond_atom_site_label_2
_geom_bond_distance
_geom_bond_site_symmetry_1
_geom_bond_site_symmetry_2
_geom_bond_publ_flag
BA N 2.99(5) . . ?
BA O13 2.87(4) . . ?
BA O12 2.80(3) . . ?
BA O5 2.92(3) . . ?
BA O4 2.93(5) . . ?
BA O3 2.88(5) . . ?
BA O2 2.88(6) . . ?
BA O1 2.90(4) . . ?
BA O11 2.72(3) . . ?
BA O7 2.74(3) . . ?
S1 C1 1.73(3) . . ?
S1 C3 1.76(4) . . ?
S2 C1 1.82(4) . . ?
S2 C4 1.79(3) . . ?
S3 C2 1.79(4) . . ?
S3 C5 1.79(4) . . ?
S4 C2 1.73(4) . . ?
S4 C6 1.74(4) . . ?
S5 C3 1.67(4) . . ?
S5 C9 1.80(4) . . ?
S6 C5 1.70(4) . . ?
S6 C20 1.79(3) . . ?
S7 C4 1.76(4) . . ?
S7 C7 1.72(7) . . ?
S8 C6 1.73(4) . . ?
S8 C8 1.87(5) . . ?
S9 O6 1.42(4) . . ?
S9 O7 1.39(3) . . ?
S9 O8 1.40(4) . . ?
S9 C21 1.87(4) . . ?
S10 O9 1.51(3) . . ?
S10 O10 1.46(3) . . ?
S10 O11 1.46(3) . . ?
O1 C10 1.35(5) . . ?
O1 C11 1.39(5) . . ?
O2 C12 1.32(7) . . ?
O2 C13 1.30(5) . . ?
O3 C14 1.31(6) . . ?
O3 C15 1.30(8) . . ?
O4 C16 1.36(5) . . ?
O4 C17 1.24(6) . . ?
O5 C18 1.36(6) . . ?
O5 C19 1.47(4) . . ?
F1 C21 1.34(5) . . ?
F2 C21 1.40(5) . . ?
F3 C21 1.14(5) . . ?
F4 C22 1.55(7) . . ?
F5 F6 1.87(6) . . ?
F5 C22 1.94(6) . . ?
F6 C22 1.13(6) . . ?
N C24 1.17(6) . . ?
C1 C2 1.30(5) . . ?
C3 C4 1.41(6) . . ?
C5 C6 1.43(6) . . ?
C9 C10 1.50(6) . . ?
C11 C12 1.37(7) . . ?
C13 C14 1.38(8) . . ?
C15 C16 1.35(8) . . ?
C17 C18 1.46(7) . . ?
C19 C20 1.60(6) . . ?
C23 C24 1.39(7) . . ?

loop_
_geom_contact_atom_site_label_1
_geom_contact_atom_site_label_2
_geom_contact_distance
_geom_contact_site_symmetry_1
_geom_contact_site_symmetry_2
_geom_contact_publ_flag
? ? ? ? ? ?
